data_7212830
loop_
_publ_author_name
'Terrasson, Vincent'
'Garc\'ia, Yolanda'
'Farr\`as, Pau'
'Teixidor, Francesc'
'Vi\~nas, Clara'
'Planas, Jos\'e Giner'
'Prim, Damien'
'Light, Mark E.'
'Hursthouse, Michael B.'

_publ_section_title
;
 Crystal engineering of o-carboranyl alcohols: syntheses, crystal
 structures and thermal properties
;
_journal_issue 12
_journal_name_full CrystEngComm
_journal_page_first 4109
_journal_paper_doi 10.1039/c0ce00169d
_journal_volume 12
_journal_year 2010
_chemical_compound_source Pepe
_chemical_formula_moiety 'C9 H19 B10 N O'
_chemical_formula_sum 'C9 H19 B10 N O'
_chemical_formula_weight 265.35
_chemical_name_systematic
;
?
;
_space_group_IT_number 61
_symmetry_cell_setting orthorhombic
_symmetry_space_group_name_Hall '-P 2ac 2ab'
_symmetry_space_group_name_H-M 'P b c a'
_atom_sites_solution_hydrogens geom
_atom_sites_solution_primary direct
_atom_sites_solution_secondary difmap
_audit_creation_method SHELXL-97
_cell_angle_alpha 90.00
_cell_angle_beta 90.00
_cell_angle_gamma 90.00
_cell_formula_units_Z 8
_cell_length_a 13.8781(6)
_cell_length_b 14.4748(4)
_cell_length_c 14.8852(7)
_cell_measurement_reflns_used 24498
_cell_measurement_temperature 120(2)
_cell_measurement_theta_max 27.48
_cell_measurement_theta_min 2.91
_cell_volume 2990.2(2)
_computing_cell_refinement 'DENZO (Otwinowski & Minor, 1997) & COLLECT (Hooft, R.W.W., 1998)'
_computing_data_collection 'COLLECT (Hooft, R.W.W., 1998)'
_computing_data_reduction 'DENZO (Otwinowski & Minor, 1997) & COLLECT (Hooft, R.W.W., 1998)'
_computing_molecular_graphics 'CAMERON (Watkin, et al., 1993)'
_computing_publication_material 'WINGX (Farrugia, 1998)'
_computing_structure_refinement 'SHELXL-97 (Sheldrick, 2008)'
_computing_structure_solution 'SHELXS-97 (Sheldrick, 2008)'
_diffrn_ambient_temperature 120(2)
_diffrn_detector_area_resol_mean 9.091
_diffrn_measured_fraction_theta_full 0.996
_diffrn_measured_fraction_theta_max 0.996
_diffrn_measurement_device_type 'Bruker-Nonius Roper CCD camera on \k-goniostat'
_diffrn_measurement_method '\f & \w scans'
_diffrn_radiation_monochromator graphite
_diffrn_radiation_source 'Bruker-Nonius FR591 rotating anode'
_diffrn_radiation_type MoK\a
_diffrn_radiation_wavelength 0.71073
_diffrn_reflns_av_R_equivalents 0.0544
_diffrn_reflns_av_sigmaI/netI 0.0397
_diffrn_reflns_limit_h_max 18
_diffrn_reflns_limit_h_min -16
_diffrn_reflns_limit_k_max 15
_diffrn_reflns_limit_k_min -18
_diffrn_reflns_limit_l_max 19
_diffrn_reflns_limit_l_min -18
_diffrn_reflns_number 22544
_diffrn_reflns_theta_full 27.48
_diffrn_reflns_theta_max 27.48
_diffrn_reflns_theta_min 2.94
_exptl_absorpt_coefficient_mu 0.062
_exptl_absorpt_correction_T_max 0.9938
_exptl_absorpt_correction_T_min 0.9870
_exptl_absorpt_correction_type multi-scan
_exptl_absorpt_process_details 'SADABS 2007/2 (Sheldrick, G.M., 2007)'
_exptl_crystal_colour colourless
_exptl_crystal_density_diffrn 1.179
_exptl_crystal_density_method 'not measured'
_exptl_crystal_description fragment
_exptl_crystal_F_000 1104
_exptl_crystal_size_max 0.21
_exptl_crystal_size_mid 0.20
_exptl_crystal_size_min 0.10
_refine_diff_density_max 0.566
_refine_diff_density_min -0.245
_refine_diff_density_rms 0.053
_refine_ls_extinction_coef 0.014(2)
_refine_ls_extinction_expression Fc^*^=kFc[1+0.001xFc^2^\l^3^/sin(2\q)]^-1/4^
_refine_ls_extinction_method SHELXL
_refine_ls_goodness_of_fit_ref 1.032
_refine_ls_hydrogen_treatment constr
_refine_ls_matrix_type full
_refine_ls_number_parameters 193
_refine_ls_number_reflns 3414
_refine_ls_number_restraints 0
_refine_ls_restrained_S_all 1.032
_refine_ls_R_factor_all 0.0676
_refine_ls_R_factor_gt 0.0526
_refine_ls_shift/su_max 0.000
_refine_ls_shift/su_mean 0.000
_refine_ls_structure_factor_coef Fsqd
_refine_ls_weighting_details 'calc w=1/[\s^2^(Fo^2^)+(0.0687P)^2^+1.7077P] where P=(Fo^2^+2Fc^2^)/3'
_refine_ls_weighting_scheme calc
_refine_ls_wR_factor_gt 0.1340
_refine_ls_wR_factor_ref 0.1431
_reflns_number_gt 2772
_reflns_number_total 3414
_reflns_threshold_expression >2\s(I)
_cod_data_source_file c0ce00169d.txt
_cod_data_source_block 2009gjt0005
_cod_depositor_comments
;
The following automatic conversions were performed:

'_symmetry_cell_setting' value 'Orthorhombic' changed to
'orthorhombic' according to
/home/saulius/struct/CIF-dictionaries/cif_core.dic dictionary named
'cif_core.dic' version 2.4.2 from 2011-04-26.

Automatic conversion script
Id: cif_fix_values 1891 2012-01-12 08:04:46Z andrius 
;
_cod_database_code 7212830

loop_
_symmetry_equiv_pos_as_xyz
'x, y, z'
'-x+1/2, -y, z+1/2'
'-x, y+1/2, -z+1/2'
'x+1/2, -y+1/2, -z'
'-x, -y, -z'
'x-1/2, y, -z-1/2'
'x, -y-1/2, z-1/2'
'-x-1/2, y-1/2, z'

loop_
_atom_site_label
_atom_site_type_symbol
_atom_site_fract_x
_atom_site_fract_y
_atom_site_fract_z
_atom_site_U_iso_or_equiv
_atom_site_adp_type
_atom_site_occupancy
_atom_site_symmetry_multiplicity
_atom_site_calc_flag
_atom_site_refinement_flags
C1 C 0.32736(10) -0.04132(9) 0.37716(10) 0.0170(3) Uani 1 1 d .
C2 C 0.23169(11) 0.02987(11) 0.37142(11) 0.0224(3) Uani 1 1 d .
C3 C 0.40483(11) -0.03260(10) 0.30190(11) 0.0204(3) Uani 1 1 d .
H3 H 0.3737 -0.0055 0.2473 0.024 Uiso 1 1 calc R
C4 C 0.44629(11) -0.12624(10) 0.27736(10) 0.0188(3) Uani 1 1 d .
C5 C 0.51925(11) -0.16584(11) 0.32844(11) 0.0237(4) Uani 1 1 d .
H5 H 0.5448 -0.1344 0.3791 0.028 Uiso 1 1 calc R
C6 C 0.55407(12) -0.25182(11) 0.30422(12) 0.0272(4) Uani 1 1 d .
H6 H 0.6024 -0.2793 0.3406 0.033 Uiso 1 1 calc R
N1 N 0.52299(10) -0.29824(9) 0.23187(10) 0.0265(3) Uani 1 1 d .
C7 C 0.45487(12) -0.25836(11) 0.18179(12) 0.0265(4) Uani 1 1 d .
H7 H 0.4333 -0.2898 0.1295 0.032 Uiso 1 1 calc R
C8 C 0.41405(11) -0.17352(11) 0.20212(11) 0.0235(4) Uani 1 1 d .
H8 H 0.3649 -0.1482 0.1652 0.028 Uiso 1 1 calc R
C9 C 0.22504(14) 0.09909(12) 0.29504(12) 0.0325(4) Uani 1 1 d .
H9A H 0.2856 0.1336 0.2908 0.049 Uiso 1 1 calc R
H9B H 0.1719 0.1420 0.3066 0.049 Uiso 1 1 calc R
H9C H 0.2134 0.0663 0.2385 0.049 Uiso 1 1 calc R
B3 B 0.31819(13) 0.04975(12) 0.45191(12) 0.0222(4) Uani 1 1 d .
H3A H 0.3675 0.1110 0.4522 0.027 Uiso 1 1 calc R
B4 B 0.35723(12) -0.06162(12) 0.48638(12) 0.0203(4) Uani 1 1 d .
H4 H 0.4327 -0.0741 0.5102 0.024 Uiso 1 1 calc R
B5 B 0.29368(12) -0.14548(11) 0.42215(12) 0.0208(4) Uani 1 1 d .
H5A H 0.3272 -0.2134 0.4041 0.025 Uiso 1 1 calc R
B6 B 0.21713(12) -0.08571(13) 0.34650(13) 0.0231(4) Uani 1 1 d .
H6A H 0.2008 -0.1128 0.2777 0.028 Uiso 1 1 calc R
B7 B 0.19327(14) 0.05942(13) 0.47587(13) 0.0272(4) Uani 1 1 d .
H7A H 0.1596 0.1275 0.4930 0.033 Uiso 1 1 calc R
B8 B 0.27117(13) 0.00109(13) 0.55128(12) 0.0244(4) Uani 1 1 d .
H8A H 0.2894 0.0300 0.6190 0.029 Uiso 1 1 calc R
B9 B 0.25565(13) -0.12006(13) 0.53312(13) 0.0239(4) Uani 1 1 d .
H9 H 0.2635 -0.1712 0.5891 0.029 Uiso 1 1 calc R
B10 B 0.16868(13) -0.13532(13) 0.44534(14) 0.0272(4) Uani 1 1 d .
H10 H 0.1191 -0.1963 0.4429 0.033 Uiso 1 1 calc R
B11 B 0.13079(14) -0.02405(14) 0.41060(14) 0.0293(4) Uani 1 1 d .
H11 H 0.0563 -0.0112 0.3845 0.035 Uiso 1 1 calc R
B12 B 0.15466(14) -0.04488(13) 0.52631(14) 0.0278(4) Uani 1 1 d .
H12 H 0.0958 -0.0464 0.5778 0.033 Uiso 1 1 calc R
O1 O 0.48037(8) 0.02458(8) 0.32792(9) 0.0279(3) Uani 1 1 d .
H1A H 0.4708 0.0782 0.3082 0.042 Uiso 1 1 calc R

loop_
_atom_site_aniso_label
_atom_site_aniso_U_11
_atom_site_aniso_U_22
_atom_site_aniso_U_33
_atom_site_aniso_U_23
_atom_site_aniso_U_13
_atom_site_aniso_U_12
C1 0.0165(7) 0.0150(6) 0.0196(7) -0.0006(5) -0.0012(6) 0.0016(5)
C2 0.0223(8) 0.0241(8) 0.0207(8) -0.0013(6) -0.0009(6) 0.0092(6)
C3 0.0223(8) 0.0166(7) 0.0223(8) 0.0016(6) 0.0034(6) -0.0001(6)
C4 0.0182(7) 0.0154(7) 0.0229(8) 0.0023(5) 0.0061(6) -0.0008(5)
C5 0.0195(7) 0.0222(8) 0.0295(9) -0.0021(6) 0.0004(6) 0.0006(6)
C6 0.0210(8) 0.0253(8) 0.0353(9) 0.0017(7) 0.0009(7) 0.0053(6)
N1 0.0229(7) 0.0197(6) 0.0368(8) -0.0026(6) 0.0067(6) 0.0016(5)
C7 0.0265(8) 0.0245(8) 0.0284(9) -0.0060(6) 0.0032(7) -0.0017(6)
C8 0.0233(8) 0.0247(8) 0.0225(8) -0.0005(6) 0.0017(6) 0.0025(6)
C9 0.0407(10) 0.0322(9) 0.0246(9) 0.0045(7) -0.0005(7) 0.0187(8)
B3 0.0278(9) 0.0190(8) 0.0199(8) -0.0030(6) 0.0002(7) 0.0006(7)
B4 0.0199(8) 0.0216(8) 0.0193(8) 0.0022(6) -0.0024(6) -0.0011(6)
B5 0.0181(8) 0.0180(8) 0.0263(9) 0.0015(7) 0.0024(7) -0.0023(6)
B6 0.0163(8) 0.0270(9) 0.0260(9) -0.0060(7) -0.0018(7) -0.0004(6)
B7 0.0300(10) 0.0282(9) 0.0233(9) -0.0024(7) 0.0047(8) 0.0095(7)
B8 0.0261(9) 0.0276(9) 0.0196(9) -0.0012(7) 0.0008(7) 0.0000(7)
B9 0.0207(8) 0.0266(9) 0.0245(9) 0.0037(7) 0.0040(7) -0.0004(7)
B10 0.0175(8) 0.0305(9) 0.0336(10) -0.0027(8) 0.0031(7) -0.0035(7)
B11 0.0177(9) 0.0399(11) 0.0304(10) -0.0021(8) -0.0005(8) 0.0067(7)
B12 0.0221(9) 0.0338(10) 0.0275(10) -0.0010(8) 0.0047(8) 0.0041(7)
O1 0.0271(6) 0.0196(6) 0.0371(7) 0.0000(5) 0.0015(5) -0.0052(5)

loop_
_atom_type_symbol
_atom_type_description
_atom_type_scat_dispersion_real
_atom_type_scat_dispersion_imag
_atom_type_scat_source
C C 0.0033 0.0016 'International Tables Vol C Tables 4.2.6.8 and 6.1.1.4'
H H 0.0000 0.0000 'International Tables Vol C Tables 4.2.6.8 and 6.1.1.4'
B B 0.0013 0.0007 'International Tables Vol C Tables 4.2.6.8 and 6.1.1.4'
O O 0.0106 0.0060 'International Tables Vol C Tables 4.2.6.8 and 6.1.1.4'
N N 0.0061 0.0033 'International Tables Vol C Tables 4.2.6.8 and 6.1.1.4'

loop_
_geom_angle_atom_site_label_1
_geom_angle_atom_site_label_2
_geom_angle_atom_site_label_3
_geom_angle
C3 C1 C2 117.28(12)
C3 C1 B4 122.17(12)
C2 C1 B4 110.25(11)
C3 C1 B5 122.70(11)
C2 C1 B5 110.07(11)
B4 C1 B5 62.74(10)
C3 C1 B6 116.94(12)
C2 C1 B6 60.91(9)
B4 C1 B6 113.90(12)
B5 C1 B6 62.16(10)
C3 C1 B3 116.85(12)
C2 C1 B3 60.52(9)
B4 C1 B3 62.31(10)
B5 C1 B3 113.51(12)
B6 C1 B3 112.94(12)
C9 C2 C1 119.35(13)
C9 C2 B7 120.02(13)
C1 C2 B7 110.82(12)
C9 C2 B11 120.54(14)
C1 C2 B11 110.49(12)
B7 C2 B11 62.91(11)
C9 C2 B3 116.98(14)
C1 C2 B3 61.08(9)
B7 C2 B3 62.57(11)
B11 C2 B3 114.28(13)
C9 C2 B6 118.14(14)
C1 C2 B6 60.64(9)
B7 C2 B6 113.84(13)
B11 C2 B6 62.21(10)
B3 C2 B6 113.18(12)
O1 C3 C4 108.23(13)
O1 C3 C1 111.60(13)
C4 C3 C1 111.25(11)
O1 C3 H3 108.6
C4 C3 H3 108.6
C1 C3 H3 108.6
C8 C4 C5 118.25(14)
C8 C4 C3 120.87(14)
C5 C4 C3 120.87(14)
C6 C5 C4 118.89(15)
C6 C5 H5 120.6
C4 C5 H5 120.6
N1 C6 C5 123.24(15)
N1 C6 H6 118.4
C5 C6 H6 118.4
C7 N1 C6 117.35(14)
N1 C7 C8 123.42(15)
N1 C7 H7 118.3
C8 C7 H7 118.3
C7 C8 C4 118.80(15)
C7 C8 H8 120.6
C4 C8 H8 120.6
C2 C9 H9A 109.5
C2 C9 H9B 109.5
H9A C9 H9B 109.5
C2 C9 H9C 109.5
H9A C9 H9C 109.5
H9B C9 H9C 109.5
C2 B3 C1 58.39(9)
C2 B3 B8 105.02(13)
C1 B3 B8 105.21(12)
C2 B3 B7 58.11(10)
C1 B3 B7 105.14(12)
B8 B3 B7 60.11(10)
C2 B3 B4 105.21(12)
C1 B3 B4 58.11(9)
B8 B3 B4 60.54(10)
B7 B3 B4 108.14(13)
C2 B3 H3A 124.2
C1 B3 H3A 124.1
B8 B3 H3A 122.6
B7 B3 H3A 122.2
B4 B3 H3A 122.1
C1 B4 B3 59.57(9)
C1 B4 B5 58.94(9)
B3 B4 B5 108.22(12)
C1 B4 B8 105.43(11)
B3 B4 B8 59.38(10)
B5 B4 B8 107.83(12)
C1 B4 B9 105.16(12)
B3 B4 B9 107.56(12)
B5 B4 B9 59.65(10)
B8 B4 B9 60.09(10)
C1 B4 H4 123.9
B3 B4 H4 121.5
B5 B4 H4 121.6
B8 B4 H4 122.4
B9 B4 H4 122.5
C1 B5 B9 105.22(12)
C1 B5 B6 59.09(9)
B9 B5 B6 108.18(12)
C1 B5 B10 105.64(12)
B9 B5 B10 60.69(10)
B6 B5 B10 59.84(10)
C1 B5 B4 58.32(9)
B9 B5 B4 60.35(10)
B6 B5 B4 107.78(12)
B10 B5 B4 108.87(12)
C1 B5 H5A 124.4
B9 B5 H5A 121.9
B6 B5 H5A 121.7
B10 B5 H5A 121.7
B4 B5 H5A 121.5
C1 B6 C2 58.46(9)
C1 B6 B10 105.58(12)
C2 B6 B10 105.02(12)
C1 B6 B11 105.67(12)
C2 B6 B11 58.36(10)
B10 B6 B11 60.00(11)
C1 B6 B5 58.75(9)
C2 B6 B5 105.45(12)
B10 B6 B5 60.12(10)
B11 B6 B5 107.98(13)
C1 B6 H6A 123.6
C2 B6 H6A 124.1
B10 B6 H6A 122.8
B11 B6 H6A 122.1
B5 B6 H6A 122.1
C2 B7 B12 105.59(13)
C2 B7 B8 105.56(12)
B12 B7 B8 60.62(11)
C2 B7 B3 59.32(10)
B12 B7 B3 108.28(13)
B8 B7 B3 59.61(10)
C2 B7 B11 58.75(10)
B12 B7 B11 60.25(11)
B8 B7 B11 108.66(13)
B3 B7 B11 108.25(13)
C2 B7 H7A 124.1
B12 B7 H7A 121.9
B8 B7 H7A 122.0
B3 B7 H7A 121.5
B11 B7 H7A 121.3
B3 B8 B7 60.28(10)
B3 B8 B4 60.09(10)
B7 B8 B4 107.92(12)
B3 B8 B9 108.04(12)
B7 B8 B9 107.35(13)
B4 B8 B9 59.98(10)
B3 B8 B12 108.00(13)
B7 B8 B12 59.60(11)
B4 B8 B12 107.68(12)
B9 B8 B12 59.63(10)
B3 B8 H8A 121.4
B7 B8 H8A 122.0
B4 B8 H8A 121.7
B9 B8 H8A 122.0
B12 B8 H8A 122.0
B5 B9 B12 107.99(13)
B5 B9 B4 60.01(10)
B12 B9 B4 108.08(12)
B5 B9 B8 107.98(12)
B12 B9 B8 60.19(11)
B4 B9 B8 59.93(10)
B5 B9 B10 59.71(10)
B12 B9 B10 60.19(11)
B4 B9 B10 107.82(13)
B8 B9 B10 108.20(13)
B5 B9 H9 121.8
B12 B9 H9 121.5
B4 B9 H9 121.8
B8 B9 H9 121.6
B10 B9 H9 121.8
B6 B10 B11 60.08(11)
B6 B10 B5 60.04(10)
B11 B10 B5 107.98(13)
B6 B10 B12 107.72(13)
B11 B10 B12 59.96(11)
B5 B10 B12 107.33(13)
B6 B10 B9 107.47(12)
B11 B10 B9 107.50(13)
B5 B10 B9 59.59(10)
B12 B10 B9 59.49(11)
B6 B10 H10 121.8
B11 B10 H10 121.7
B5 B10 H10 121.9
B12 B10 H10 122.1
B9 B10 H10 122.3
C2 B11 B10 105.79(12)
C2 B11 B6 59.44(10)
B10 B11 B6 59.92(11)
C2 B11 B7 58.34(10)
B10 B11 B7 108.29(13)
B6 B11 B7 107.87(13)
C2 B11 B12 104.81(13)
B10 B11 B12 60.54(11)
B6 B11 B12 108.05(13)
B7 B11 B12 59.67(11)
C2 B11 H11 124.3
B10 B11 H11 121.8
B6 B11 H11 121.4
B7 B11 H11 121.8
B12 B11 H11 122.4
B7 B12 B9 107.93(13)
B7 B12 B11 60.07(11)
B9 B12 B11 107.80(13)
B7 B12 B8 59.78(11)
B9 B12 B8 60.18(10)
B11 B12 B8 107.85(14)
B7 B12 B10 107.78(13)
B9 B12 B10 60.32(11)
B11 B12 B10 59.50(11)
B8 B12 B10 108.29(13)
B7 B12 H12 121.9
B9 B12 H12 121.6
B11 B12 H12 122.0
B8 B12 H12 121.6
B10 B12 H12 121.7
C3 O1 H1A 109.5

loop_
_geom_bond_atom_site_label_1
_geom_bond_atom_site_label_2
_geom_bond_distance
C1 C3 1.558(2)
C1 C2 1.683(2)
C1 B4 1.703(2)
C1 B5 1.715(2)
C1 B6 1.721(2)
C1 B3 1.730(2)
C2 C9 1.518(2)
C2 B7 1.698(2)
C2 B11 1.706(3)
C2 B3 1.720(2)
C2 B6 1.725(2)
C3 O1 1.3907(19)
C3 C4 1.5171(19)
C3 H3 1.0000
C4 C8 1.387(2)
C4 C5 1.390(2)
C5 C6 1.383(2)
C5 H5 0.9500
C6 N1 1.341(2)
C6 H6 0.9500
N1 C7 1.335(2)
C7 C8 1.386(2)
C7 H7 0.9500
C8 H8 0.9500
C9 H9A 0.9800
C9 H9B 0.9800
C9 H9C 0.9800
B3 B8 1.763(3)
B3 B7 1.775(3)
B3 B4 1.776(2)
B3 H3A 1.1200
B4 B5 1.779(2)
B4 B8 1.784(3)
B4 B9 1.785(2)
B4 H4 1.1200
B5 B9 1.773(3)
B5 B6 1.774(3)
B5 B10 1.775(3)
B5 H5A 1.1200
B6 B10 1.770(3)
B6 B11 1.773(3)
B6 H6A 1.1200
B7 B12 1.769(3)
B7 B8 1.772(3)
B7 B11 1.776(3)
B7 H7A 1.1200
B8 B9 1.787(3)
B8 B12 1.788(3)
B8 H8A 1.1200
B9 B12 1.777(3)
B9 B10 1.792(3)
B9 H9 1.1200
B10 B11 1.771(3)
B10 B12 1.790(3)
B10 H10 1.1200
B11 B12 1.780(3)
B11 H11 1.1200
B12 H12 1.1200
O1 H1A 0.8400
